data_7204256
loop_
_publ_author_name
'J. Stephen Clark'
'Paul B. Hodgson'
'Michael D. Goldsmith'
'Alexander J. Blake'
'Paul A. Cooke'
'Leslie J. Street'

_publ_section_title
;
 Rearrangement of ammonium ylides produced by intramolecular reaction
 of catalytically generated metal carbenoids. Part 2. Stereoselective
 synthesis of bicyclic amines
;
_journal_issue 24
_journal_name_full 'J. Chem. Soc., Perkin Trans. 1'
_journal_page_first 3325
_journal_page_last 3337
_journal_paper_doi 10.1039/b108182a
_journal_year 2001
_chemical_formula_moiety 'C11 H19 N O'
_chemical_formula_sum 'C11 H19 N O'
_chemical_formula_weight 181.27
_chemical_name_systematic
; 
? 
;
_space_group_IT_number 14
_symmetry_cell_setting monoclinic
_symmetry_space_group_name_Hall '-P 2yn'
_symmetry_space_group_name_H-M 'P 1 21/n 1'
_atom_sites_solution_hydrogens 'found from delta-F synthesis'
_atom_sites_solution_primary direct
_audit_creation_method SHELXL-97
_cell_angle_alpha 90.00
_cell_angle_beta 100.12(8)
_cell_angle_gamma 90.00
_cell_formula_units_Z 4
_cell_length_a 7.554(4)
_cell_length_b 7.161(3)
_cell_length_c 19.49(2)
_cell_measurement_reflns_used 42
_cell_measurement_temperature 150(2)
_cell_measurement_theta_max 12
_cell_measurement_theta_min 8
_cell_volume 1037.9(13)
_computing_cell_refinement STADI-4
_computing_data_collection 'STADI-4 (Stoe & Cie, 1997a)'
_computing_data_reduction 'X-RED (Stoe & Cie, 1997b)'
_computing_molecular_graphics 'SHELXTL/PC version 5.03 (Sheldrick, 1994)'
_computing_publication_material SHELXL-97
_computing_structure_refinement 'SHELXL-97 (Sheldrick, 1997)'
_computing_structure_solution 'SHELXS-97 (Sheldrick, 1990)'
_diffrn_ambient_temperature 150(2)
_diffrn_measured_fraction_theta_full 0.996
_diffrn_measured_fraction_theta_max 0.996
_diffrn_measurement_device_type 'Stoe Stadi-4 four-circle'
_diffrn_measurement_method omega/theta
_diffrn_radiation_monochromator graphite
_diffrn_radiation_source 'fine-focus sealed tube'
_diffrn_radiation_type MoK\a
_diffrn_radiation_wavelength 0.71073
_diffrn_reflns_av_R_equivalents 0.0000
_diffrn_reflns_av_sigmaI/netI 0.0762
_diffrn_reflns_limit_h_max 8
_diffrn_reflns_limit_h_min -8
_diffrn_reflns_limit_k_max 7
_diffrn_reflns_limit_k_min 0
_diffrn_reflns_limit_l_max 20
_diffrn_reflns_limit_l_min 0
_diffrn_reflns_number 1355
_diffrn_reflns_theta_full 22.52
_diffrn_reflns_theta_max 22.52
_diffrn_reflns_theta_min 2.76
_diffrn_standards_decay_% 'variation +-4.6'
_diffrn_standards_interval_time 60
_diffrn_standards_number 3
_exptl_absorpt_coefficient_mu 0.073
_exptl_absorpt_correction_type none
_exptl_crystal_colour colourless
_exptl_crystal_density_diffrn 1.160
_exptl_crystal_density_meas ?
_exptl_crystal_density_method .
_exptl_crystal_description plate
_exptl_crystal_F_000 400
_exptl_crystal_size_max 0.33
_exptl_crystal_size_mid 0.16
_exptl_crystal_size_min 0.04
_refine_diff_density_max 0.26
_refine_diff_density_min -0.21
_refine_diff_density_rms 0.06
_refine_ls_extinction_method none
_refine_ls_goodness_of_fit_ref 1.071
_refine_ls_hydrogen_treatment 'idealised and riding model used (except O-H - rigid rotating group)'
_refine_ls_matrix_type full
_refine_ls_number_parameters 119
_refine_ls_number_reflns 1355
_refine_ls_number_restraints 0
_refine_ls_restrained_S_all 1.071
_refine_ls_R_factor_all 0.1263
_refine_ls_R_factor_gt 0.0750
_refine_ls_shift/su_max 0.001
_refine_ls_shift/su_mean 0.000
_refine_ls_structure_factor_coef Fsqd
_refine_ls_weighting_details 'calc w=1/[\s^2^(Fo^2^)+(0.072P)^2^+1.50P] where P=(Fo^2^+2Fc^2^)/3'
_refine_ls_weighting_scheme calc
_refine_ls_wR_factor_gt 0.1587
_refine_ls_wR_factor_ref 0.1988
_reflns_number_gt 850
_reflns_number_total 1355
_reflns_threshold_expression >2sigma(I)
_cod_data_source_file b108182a.txt
_cod_data_source_block alcohol-24
_cod_depositor_comments
;
The following automatic conversions were performed:
'_atom_site_symetry_multiplicity' tag replaced with
'_atom_site_symmetry_multiplicity'.

Automatic conversion script
Id: cif_correct_tags 1440 2010-10-19 06:21:57Z saulius 
;
_cod_database_code 7204256

loop_
_symmetry_equiv_pos_as_xyz
'x, y, z'
'-x+1/2, y+1/2, -z+1/2'
'-x, -y, -z'
'x-1/2, -y-1/2, z-1/2'

loop_
_atom_site_label
_atom_site_type_symbol
_atom_site_fract_x
_atom_site_fract_y
_atom_site_fract_z
_atom_site_U_iso_or_equiv
_atom_site_adp_type
_atom_site_occupancy
_atom_site_symmetry_multiplicity
_atom_site_calc_flag
_atom_site_refinement_flags
_atom_site_disorder_assembly
_atom_site_disorder_group
N1 N 0.9126(5) 0.1420(5) 0.86369(19) 0.0268(10) Uani 1 1 d . . .
C2 C 0.8325(6) -0.0452(6) 0.8704(3) 0.0279(12) Uani 1 1 d . . .
H2 H 0.9021 -0.1064 0.9128 0.033 Uiso 1 1 calc R . .
C3 C 0.8511(6) -0.1657(7) 0.8077(2) 0.0304(12) Uani 1 1 d . . .
H3 H 0.8132 -0.2957 0.8171 0.036 Uiso 1 1 calc R . .
O3 O 0.7332(5) -0.0970(5) 0.74791(19) 0.0404(10) Uani 1 1 d . . .
H3O H 0.7155 -0.1808 0.7173 0.061 Uiso 1 1 calc R . .
C4 C 1.0444(7) -0.1725(7) 0.7949(3) 0.0363(13) Uani 1 1 d . . .
H4A H 1.0471 -0.2356 0.7499 0.044 Uiso 1 1 calc R . .
H4B H 1.1183 -0.2469 0.8322 0.044 Uiso 1 1 calc R . .
C5 C 1.1258(7) 0.0233(7) 0.7934(3) 0.0341(13) Uani 1 1 d . . .
H5A H 1.2548 0.0135 0.7901 0.041 Uiso 1 1 calc R . .
H5B H 1.0638 0.0925 0.7522 0.041 Uiso 1 1 calc R . .
C6 C 1.1053(6) 0.1256(7) 0.8585(2) 0.0298(12) Uani 1 1 d . . .
H6 H 1.1684 0.0538 0.8997 0.036 Uiso 1 1 calc R . .
C7 C 1.1659(7) 0.3268(7) 0.8657(3) 0.0338(13) Uani 1 1 d . . .
H7A H 1.1317 0.3947 0.8211 0.041 Uiso 1 1 calc R . .
H7B H 1.2978 0.3353 0.8809 0.041 Uiso 1 1 calc R . .
C8 C 1.0661(7) 0.4046(7) 0.9215(3) 0.0369(14) Uani 1 1 d . . .
H8A H 1.0197 0.5316 0.9089 0.044 Uiso 1 1 calc R . .
H8B H 1.1464 0.4098 0.9674 0.044 Uiso 1 1 calc R . .
C9 C 0.9097(7) 0.2663(7) 0.9231(2) 0.0373(14) Uani 1 1 d . . .
H9A H 0.9284 0.1950 0.9673 0.045 Uiso 1 1 calc R . .
H9B H 0.7935 0.3333 0.9181 0.045 Uiso 1 1 calc R . .
C10 C 0.6382(7) -0.0268(8) 0.8809(3) 0.0425(15) Uani 1 1 d . . .
H10A H 0.6347 0.0548 0.9217 0.051 Uiso 1 1 calc R . .
H10B H 0.5678 0.0351 0.8395 0.051 Uiso 1 1 calc R . .
C11 C 0.5514(7) -0.2072(8) 0.8921(3) 0.0427(15) Uani 1 1 d . . .
H11 H 0.5313 -0.2912 0.8538 0.051 Uiso 1 1 calc R . .
C12 C 0.5005(8) -0.2614(8) 0.9486(3) 0.0497(16) Uani 1 1 d . . .
H12B H 0.5176 -0.1824 0.9884 0.060 Uiso 1 1 calc R . .
H12C H 0.4458 -0.3803 0.9505 0.060 Uiso 1 1 calc R . .

loop_
_atom_site_aniso_label
_atom_site_aniso_U_11
_atom_site_aniso_U_22
_atom_site_aniso_U_33
_atom_site_aniso_U_23
_atom_site_aniso_U_13
_atom_site_aniso_U_12
N1 0.023(2) 0.026(2) 0.031(2) -0.0015(18) 0.0055(18) -0.0005(19)
C2 0.023(3) 0.023(3) 0.038(3) 0.005(2) 0.005(2) -0.003(2)
C3 0.031(3) 0.021(3) 0.036(3) 0.004(2) -0.002(2) -0.001(2)
O3 0.049(2) 0.0276(19) 0.0376(19) -0.0013(17) -0.0105(17) 0.000(2)
C4 0.041(3) 0.028(3) 0.040(3) -0.005(2) 0.007(3) 0.003(3)
C5 0.033(3) 0.033(3) 0.037(3) -0.004(2) 0.008(2) 0.004(3)
C6 0.026(3) 0.031(3) 0.031(3) 0.005(2) 0.001(2) 0.002(2)
C7 0.029(3) 0.031(3) 0.039(3) -0.002(3) 0.001(2) -0.008(3)
C8 0.047(4) 0.025(3) 0.038(3) -0.003(2) 0.007(3) -0.009(3)
C9 0.048(3) 0.035(3) 0.028(3) -0.002(2) 0.006(3) 0.002(3)
C10 0.029(3) 0.044(4) 0.055(4) 0.014(3) 0.006(3) -0.004(3)
C11 0.040(3) 0.050(4) 0.038(3) -0.001(3) 0.006(3) -0.023(3)
C12 0.046(4) 0.051(4) 0.054(4) 0.005(3) 0.013(3) -0.006(3)

loop_
_atom_type_symbol
_atom_type_description
_atom_type_scat_dispersion_real
_atom_type_scat_dispersion_imag
_atom_type_scat_source
C C 0.0033 0.0016 'International Tables Vol C Tables 4.2.6.8 and 6.1.1.4'
H H 0.0000 0.0000 'International Tables Vol C Tables 4.2.6.8 and 6.1.1.4'
N N 0.0061 0.0033 'International Tables Vol C Tables 4.2.6.8 and 6.1.1.4'
O O 0.0106 0.0060 'International Tables Vol C Tables 4.2.6.8 and 6.1.1.4'

loop_
_geom_angle_atom_site_label_1
_geom_angle_atom_site_label_2
_geom_angle_atom_site_label_3
_geom_angle
_geom_angle_site_symmetry_1
_geom_angle_site_symmetry_3
_geom_angle_publ_flag
C9 N1 C6 104.7(4) . . ?
C9 N1 C2 114.6(4) . . ?
C6 N1 C2 110.8(4) . . ?
N1 C2 C3 110.2(4) . . ?
N1 C2 C10 110.6(4) . . ?
C3 C2 C10 112.6(4) . . ?
O3 C3 C2 109.2(4) . . ?
O3 C3 C4 110.8(4) . . ?
C2 C3 C4 112.1(4) . . ?
C3 C4 C5 111.9(4) . . ?
C6 C5 C4 109.3(4) . . ?
N1 C6 C5 110.2(4) . . ?
N1 C6 C7 101.8(4) . . ?
C5 C6 C7 118.1(4) . . ?
C6 C7 C8 103.5(4) . . ?
C7 C8 C9 104.7(4) . . ?
N1 C9 C8 104.8(4) . . ?
C11 C10 C2 114.0(5) . . ?
C12 C11 C10 126.5(6) . . ?

loop_
_geom_bond_atom_site_label_1
_geom_bond_atom_site_label_2
_geom_bond_distance
_geom_bond_site_symmetry_2
_geom_bond_publ_flag
N1 C2 1.486(6) . ?
C2 C3 1.522(7) . ?
C3 C4 1.525(7) . ?
C4 C5 1.534(7) . ?
C5 C6 1.496(7) . ?
C6 C7 1.510(7) . ?
C7 C8 1.532(7) . ?
C8 C9 1.546(7) . ?
C9 N1 1.463(6) . ?
N1 C6 1.481(6) . ?
C2 C10 1.523(7) . ?
C10 C11 1.482(7) . ?
C11 C12 1.289(7) . ?
C3 O3 1.425(6) . ?

loop_
_geom_torsion_atom_site_label_1
_geom_torsion_atom_site_label_2
_geom_torsion_atom_site_label_3
_geom_torsion_atom_site_label_4
_geom_torsion
_geom_torsion_site_symmetry_1
_geom_torsion_site_symmetry_2
_geom_torsion_site_symmetry_3
_geom_torsion_site_symmetry_4
_geom_torsion_publ_flag
C9 N1 C2 C3 -177.2(4) . . . . ?
C6 N1 C2 C3 -59.0(5) . . . . ?
C9 N1 C2 C10 57.7(5) . . . . ?
C6 N1 C2 C10 175.9(4) . . . . ?
N1 C2 C3 O3 -70.9(5) . . . . ?
C10 C2 C3 O3 53.1(5) . . . . ?
N1 C2 C3 C4 52.3(5) . . . . ?
C10 C2 C3 C4 176.2(4) . . . . ?
O3 C3 C4 C5 72.0(5) . . . . ?
C2 C3 C4 C5 -50.3(5) . . . . ?
C3 C4 C5 C6 53.4(5) . . . . ?
C9 N1 C6 C5 -172.0(4) . . . . ?
C2 N1 C6 C5 63.9(5) . . . . ?
C9 N1 C6 C7 -46.0(5) . . . . ?
C2 N1 C6 C7 -170.0(4) . . . . ?
C4 C5 C6 N1 -59.8(5) . . . . ?
C4 C5 C6 C7 -176.1(4) . . . . ?
N1 C6 C7 C8 39.3(5) . . . . ?
C5 C6 C7 C8 160.1(4) . . . . ?
C6 C7 C8 C9 -19.1(5) . . . . ?
C6 N1 C9 C8 33.6(5) . . . . ?
C2 N1 C9 C8 155.2(4) . . . . ?
C7 C8 C9 N1 -8.4(5) . . . . ?
N1 C2 C10 C11 -176.7(4) . . . . ?
C3 C2 C10 C11 59.6(6) . . . . ?
C2 C10 C11 C12 113.0(7) . . . . ?

loop_
_cod_related_entry_id
_cod_related_entry_database
_cod_related_entry_code
1 ChemSpider 4401553
